data_4332210
loop_
_publ_author_name
'Wechsler, Dominik'
'Myers, Anne'
'McDonald, Robert'
'Ferguson, Michael J.'
'Stradiotto, Mark'

_publ_section_title
;
 Rh(I) and Ir(I) Derivatives of a P(S),N-Substituted Indene
 Ligand:&#x00A0; Synthetic, Structural, and Catalytic Alkene
 Hydrosilylation Studies
;
_journal_issue 11
_journal_name_full 'Inorganic Chemistry'
_journal_page_first 4562
_journal_page_last 4570
_journal_paper_doi 10.1021/ic060127a
_journal_volume 45
_journal_year 2006
_chemical_formula_sum 'C25 H37 N P Rh S'
_chemical_formula_weight 517.50
_chemical_name_systematic
;  
? 
;
_space_group_IT_number 14
_symmetry_cell_setting monoclinic
_symmetry_space_group_name_Hall '-P 2ybc'
_symmetry_space_group_name_H-M 'P 1 21/c 1'
_atom_sites_solution_hydrogens geom
_atom_sites_solution_primary direct
_atom_sites_solution_secondary difmap
_audit_creation_method SHELXL-97
_cell_angle_alpha 90.00
_cell_angle_beta 93.7628(11)
_cell_angle_gamma 90.00
_cell_formula_units_Z 4
_cell_length_a 10.1379(7)
_cell_length_b 12.4282(8)
_cell_length_c 18.8478(13)
_cell_measurement_reflns_used 5212
_cell_measurement_temperature 193(2)
_cell_measurement_theta_max 26.37
_cell_measurement_theta_min 2.60
_cell_volume 2369.6(3)
_computing_cell_refinement 'Bruker SAINT (Bruker, 1997)'
_computing_data_collection 'Bruker SMART (Bruker, 1997)'
_computing_data_reduction 'Bruker SAINT (Bruker, 1997)'
_computing_molecular_graphics 'Bruker SHELXTL (Bruker, 1997)'
_computing_publication_material 'Bruker SHELXTL (Bruker, 1997)'
_computing_structure_refinement 'SHELXL-97 (Sheldrick, 1997)'
_computing_structure_solution 'DIRDIF-96 (Beurskens et al., 1996)'
_diffrn_ambient_temperature 193(2)
_diffrn_detector_area_resol_mean 8.192
_diffrn_measured_fraction_theta_full 0.996
_diffrn_measured_fraction_theta_max 0.996
_diffrn_measurement_device_type 'Bruker PLATFORM diffractometer/SMART 1000 CCD area detector'
_diffrn_measurement_method '\w scans'
_diffrn_radiation_monochromator graphite
_diffrn_radiation_source 'fine-focus sealed tube'
_diffrn_radiation_type MoK\a
_diffrn_radiation_wavelength 0.71073
_diffrn_reflns_av_R_equivalents 0.0314
_diffrn_reflns_av_sigmaI/netI 0.0298
_diffrn_reflns_limit_h_max 11
_diffrn_reflns_limit_h_min -12
_diffrn_reflns_limit_k_max 15
_diffrn_reflns_limit_k_min -15
_diffrn_reflns_limit_l_max 23
_diffrn_reflns_limit_l_min -23
_diffrn_reflns_number 15830
_diffrn_reflns_theta_full 26.37
_diffrn_reflns_theta_max 26.37
_diffrn_reflns_theta_min 1.96
_diffrn_standards_decay_% 0
_diffrn_standards_interval_time 0
_diffrn_standards_number 0
_exptl_absorpt_coefficient_mu 0.888
_exptl_absorpt_correction_T_max 0.9323
_exptl_absorpt_correction_T_min 0.6002
_exptl_absorpt_correction_type multi-scan
_exptl_absorpt_process_details 'SADABS (Sheldrick, 1996)'
_exptl_crystal_colour yellow
_exptl_crystal_density_diffrn 1.451
_exptl_crystal_density_meas 0
_exptl_crystal_density_method 'not measured'
_exptl_crystal_description plate
_exptl_crystal_F_000 1080
_exptl_crystal_size_max 0.64
_exptl_crystal_size_mid 0.20
_exptl_crystal_size_min 0.08
_refine_diff_density_max 0.734
_refine_diff_density_min -0.274
_refine_diff_density_rms 0.078
_refine_ls_extinction_method none
_refine_ls_goodness_of_fit_ref 1.020
_refine_ls_hydrogen_treatment constr
_refine_ls_matrix_type full
_refine_ls_number_parameters 262
_refine_ls_number_reflns 4830
_refine_ls_number_restraints 0
_refine_ls_restrained_S_all 1.020
_refine_ls_R_factor_all 0.0349
_refine_ls_R_factor_gt 0.0281
_refine_ls_shift/su_max 0.001
_refine_ls_shift/su_mean 0.000
_refine_ls_structure_factor_coef Fsqd
_refine_ls_weighting_details 'calc w=1/[\s^2^(Fo^2^)+(0.0406P)^2^+1.2457P] where P=(Fo^2^+2Fc^2^)/3'
_refine_ls_weighting_scheme calc
_refine_ls_wR_factor_gt 0.0735
_refine_ls_wR_factor_ref 0.0770
_reflns_number_gt 4087
_reflns_number_total 4830
_reflns_threshold_expression I>2\s(I)
_cod_data_source_file ic060127asup1.cif
_cod_data_source_block kappa2CSRhCOD
_cod_depositor_comments
;
The following automatic conversions were performed:

'_symmetry_cell_setting' value 'Monoclinic' changed to 'monoclinic'
according to /home/saulius/struct/CIF-dictionaries/cif_core.dic
dictionary named 'cif_core.dic' version 2.4.2 from 2011-04-26.

Automatic conversion script
Id: cif_fix_values 1891 2012-01-12 08:04:46Z andrius 
;
_cod_original_sg_symbol_H-M 'P 21/c'
_cod_database_code 4332210

loop_
_symmetry_equiv_pos_as_xyz
'x, y, z'
'-x, y+1/2, -z+1/2'
'-x, -y, -z'
'x, -y-1/2, z-1/2'

loop_
_atom_site_label
_atom_site_type_symbol
_atom_site_fract_x
_atom_site_fract_y
_atom_site_fract_z
_atom_site_U_iso_or_equiv
_atom_site_adp_type
_atom_site_occupancy
_atom_site_symmetry_multiplicity
_atom_site_calc_flag
_atom_site_refinement_flags
Rh Rh 0.226552(17) -0.003238(13) 0.215617(9) 0.02248(7) Uani 1 1 d .
S S 0.09809(6) -0.11269(6) 0.28852(3) 0.03435(16) Uani 1 1 d .
P P 0.25200(6) -0.08424(5) 0.35896(3) 0.02176(13) Uani 1 1 d .
N N 0.2118(2) 0.17774(17) 0.37100(11) 0.0349(5) Uani 1 1 d .
C1 C 0.3412(2) 0.02132(18) 0.31956(12) 0.0234(5) Uani 1 1 d .
C2 C 0.3289(2) 0.13444(19) 0.34671(12) 0.0274(5) Uani 1 1 d .
C3 C 0.4491(3) 0.1841(2) 0.35001(13) 0.0338(6) Uani 1 1 d .
H3 H 0.4653 0.2560 0.3654 0.041 Uiso 1 1 calc R
C3A C 0.5471(2) 0.1114(2) 0.32673(13) 0.0313(5) Uani 1 1 d .
C4 C 0.6827(3) 0.1259(3) 0.31788(15) 0.0428(7) Uani 1 1 d .
H4 H 0.7236 0.1932 0.3288 0.051 Uiso 1 1 calc R
C5 C 0.7554(3) 0.0427(3) 0.29348(16) 0.0485(8) Uani 1 1 d .
H5 H 0.8475 0.0518 0.2891 0.058 Uiso 1 1 calc R
C6 C 0.6962(3) -0.0542(3) 0.27513(16) 0.0427(7) Uani 1 1 d .
H6 H 0.7482 -0.1111 0.2581 0.051 Uiso 1 1 calc R
C7 C 0.5614(3) -0.0697(2) 0.28122(14) 0.0344(6) Uani 1 1 d .
H7 H 0.5209 -0.1356 0.2663 0.041 Uiso 1 1 calc R
C7A C 0.4866(2) 0.01174(18) 0.30924(13) 0.0262(5) Uani 1 1 d .
C11 C 0.2953(3) 0.1388(2) 0.16838(13) 0.0319(5) Uani 1 1 d .
H11 H 0.3428 0.1890 0.2027 0.038 Uiso 1 1 calc R
C12 C 0.3723(3) 0.0529(2) 0.14751(13) 0.0341(6) Uani 1 1 d .
H12 H 0.4643 0.0528 0.1702 0.041 Uiso 1 1 calc R
C13 C 0.3606(3) 0.0016(2) 0.07429(16) 0.0466(7) Uani 1 1 d .
H13A H 0.4483 -0.0259 0.0628 0.056 Uiso 1 1 calc R
H13B H 0.3336 0.0572 0.0386 0.056 Uiso 1 1 calc R
C14 C 0.2611(4) -0.0904(3) 0.06878(15) 0.0534(8) Uani 1 1 d .
H14A H 0.2195 -0.0924 0.0198 0.064 Uiso 1 1 calc R
H14B H 0.3090 -0.1591 0.0772 0.064 Uiso 1 1 calc R
C15 C 0.1539(3) -0.0822(2) 0.12031(13) 0.0372(6) Uani 1 1 d .
H15 H 0.1073 -0.1515 0.1284 0.045 Uiso 1 1 calc R
C16 C 0.0772(3) 0.0087(2) 0.12930(15) 0.0374(6) Uani 1 1 d .
H16 H -0.0147 -0.0066 0.1428 0.045 Uiso 1 1 calc R
C17 C 0.0910(3) 0.1101(2) 0.08596(16) 0.0460(7) Uani 1 1 d .
H17A H 0.0029 0.1437 0.0772 0.055 Uiso 1 1 calc R
H17B H 0.1240 0.0909 0.0393 0.055 Uiso 1 1 calc R
C18 C 0.1848(3) 0.1911(2) 0.12292(14) 0.0409(6) Uani 1 1 d .
H18A H 0.2236 0.2365 0.0865 0.049 Uiso 1 1 calc R
H18B H 0.1339 0.2387 0.1532 0.049 Uiso 1 1 calc R
C21 C 0.1903(3) -0.0435(2) 0.44514(13) 0.0314(5) Uani 1 1 d .
H21 H 0.1291 0.0181 0.4338 0.038 Uiso 1 1 calc R
C22 C 0.2964(3) 0.0013(2) 0.49817(14) 0.0432(7) Uani 1 1 d .
H22A H 0.3485 0.0555 0.4747 0.052 Uiso 1 1 calc R
H22B H 0.3545 -0.0573 0.5157 0.052 Uiso 1 1 calc R
H22C H 0.2543 0.0343 0.5382 0.052 Uiso 1 1 calc R
C23 C 0.1056(3) -0.1288(2) 0.47806(16) 0.0466(7) Uani 1 1 d .
H23A H 0.0369 -0.1532 0.4427 0.056 Uiso 1 1 calc R
H23B H 0.0641 -0.0982 0.5190 0.056 Uiso 1 1 calc R
H23C H 0.1612 -0.1900 0.4936 0.056 Uiso 1 1 calc R
C24 C 0.3506(3) -0.20822(19) 0.36877(13) 0.0306(5) Uani 1 1 d .
H24 H 0.3962 -0.2158 0.3235 0.037 Uiso 1 1 calc R
C25 C 0.4607(3) -0.2031(2) 0.42805(15) 0.0418(7) Uani 1 1 d .
H25A H 0.5120 -0.1370 0.4232 0.050 Uiso 1 1 calc R
H25B H 0.5189 -0.2656 0.4247 0.050 Uiso 1 1 calc R
H25C H 0.4218 -0.2035 0.4743 0.050 Uiso 1 1 calc R
C26 C 0.2675(3) -0.3094(2) 0.37451(15) 0.0412(6) Uani 1 1 d .
H26A H 0.1980 -0.3106 0.3358 0.049 Uiso 1 1 calc R
H26B H 0.2270 -0.3099 0.4203 0.049 Uiso 1 1 calc R
H26C H 0.3239 -0.3730 0.3711 0.049 Uiso 1 1 calc R
C27 C 0.0953(3) 0.1839(2) 0.32269(15) 0.0391(6) Uani 1 1 d .
H27A H 0.0227 0.2162 0.3472 0.047 Uiso 1 1 calc R
H27B H 0.0700 0.1114 0.3066 0.047 Uiso 1 1 calc R
H27C H 0.1142 0.2283 0.2816 0.047 Uiso 1 1 calc R
C28 C 0.2277(3) 0.2760(3) 0.41268(17) 0.0543(9) Uani 1 1 d .
H28A H 0.1412 0.2998 0.4271 0.065 Uiso 1 1 calc R
H28B H 0.2661 0.3322 0.3839 0.065 Uiso 1 1 calc R
H28C H 0.2864 0.2622 0.4551 0.065 Uiso 1 1 calc R

loop_
_atom_site_aniso_label
_atom_site_aniso_U_11
_atom_site_aniso_U_22
_atom_site_aniso_U_33
_atom_site_aniso_U_23
_atom_site_aniso_U_13
_atom_site_aniso_U_12
Rh 0.02220(11) 0.02516(11) 0.02009(11) -0.00030(7) 0.00159(7) -0.00246(7)
S 0.0280(3) 0.0438(4) 0.0306(3) 0.0072(3) -0.0031(3) -0.0139(3)
P 0.0190(3) 0.0247(3) 0.0218(3) -0.0012(2) 0.0027(2) -0.0014(2)
N 0.0428(13) 0.0321(11) 0.0299(11) -0.0058(9) 0.0022(10) 0.0101(10)
C1 0.0207(11) 0.0250(11) 0.0245(11) -0.0026(9) 0.0013(9) 0.0010(9)
C2 0.0323(13) 0.0285(12) 0.0212(11) 0.0001(9) 0.0008(10) 0.0015(10)
C3 0.0438(16) 0.0294(12) 0.0276(12) -0.0047(10) -0.0019(11) -0.0089(11)
C3A 0.0280(13) 0.0382(13) 0.0270(12) 0.0028(10) -0.0033(10) -0.0073(10)
C4 0.0310(15) 0.0548(17) 0.0420(16) 0.0008(13) -0.0020(12) -0.0178(13)
C5 0.0234(14) 0.072(2) 0.0503(18) 0.0104(16) 0.0041(13) -0.0053(14)
C6 0.0286(14) 0.0518(17) 0.0490(16) 0.0138(13) 0.0129(12) 0.0101(12)
C7 0.0272(13) 0.0347(13) 0.0421(14) 0.0070(11) 0.0090(11) 0.0029(10)
C7A 0.0216(12) 0.0326(12) 0.0244(11) 0.0046(9) 0.0003(9) -0.0027(9)
C11 0.0398(15) 0.0313(12) 0.0248(12) 0.0032(10) 0.0040(11) -0.0102(11)
C12 0.0285(14) 0.0475(15) 0.0269(12) 0.0049(11) 0.0064(10) -0.0043(11)
C13 0.0527(19) 0.0581(19) 0.0306(14) -0.0002(12) 0.0161(13) 0.0083(14)
C14 0.079(2) 0.0504(18) 0.0312(15) -0.0108(13) 0.0081(15) 0.0040(17)
C15 0.0478(17) 0.0361(14) 0.0267(12) -0.0042(11) -0.0052(11) -0.0103(12)
C16 0.0305(14) 0.0484(16) 0.0319(13) 0.0069(11) -0.0080(11) -0.0092(12)
C17 0.0427(17) 0.0483(16) 0.0459(16) 0.0152(13) -0.0064(13) 0.0032(13)
C18 0.0528(18) 0.0353(14) 0.0348(14) 0.0066(11) 0.0050(13) 0.0025(13)
C21 0.0348(14) 0.0342(12) 0.0261(12) 0.0000(10) 0.0098(11) 0.0028(11)
C22 0.0549(19) 0.0510(17) 0.0238(13) -0.0067(11) 0.0039(12) -0.0009(14)
C23 0.0571(19) 0.0427(16) 0.0432(16) 0.0010(13) 0.0278(14) -0.0028(14)
C24 0.0350(14) 0.0303(12) 0.0276(12) 0.0018(10) 0.0092(10) 0.0032(10)
C25 0.0372(16) 0.0457(16) 0.0421(15) 0.0062(13) -0.0008(12) 0.0107(12)
C26 0.0511(18) 0.0310(13) 0.0431(15) 0.0046(11) 0.0149(13) 0.0010(12)
C27 0.0312(14) 0.0411(15) 0.0457(16) -0.0078(12) 0.0068(12) 0.0067(11)
C28 0.062(2) 0.0528(18) 0.0475(17) -0.0230(15) -0.0029(15) 0.0177(16)

loop_
_atom_type_symbol
_atom_type_description
_atom_type_scat_dispersion_real
_atom_type_scat_dispersion_imag
_atom_type_scat_source
C C 0.0033 0.0016 'International Tables Vol C Tables 4.2.6.8 and 6.1.1.4'
H H 0.0000 0.0000 'International Tables Vol C Tables 4.2.6.8 and 6.1.1.4'
N N 0.0061 0.0033 'International Tables Vol C Tables 4.2.6.8 and 6.1.1.4'
P P 0.1023 0.0942 'International Tables Vol C Tables 4.2.6.8 and 6.1.1.4'
S S 0.1246 0.1234 'International Tables Vol C Tables 4.2.6.8 and 6.1.1.4'
Rh Rh -1.1178 0.9187 'International Tables Vol C Tables 4.2.6.8 and 6.1.1.4'

loop_
_geom_angle_atom_site_label_1
_geom_angle_atom_site_label_2
_geom_angle_atom_site_label_3
_geom_angle
C11 Rh C15 97.72(10)
C11 Rh C12 38.26(10)
C15 Rh C12 81.87(11)
C11 Rh C16 81.92(10)
C15 Rh C16 37.76(11)
C12 Rh C16 90.19(10)
C11 Rh C1 95.06(9)
C15 Rh C1 158.78(10)
C12 Rh C1 98.14(9)
C16 Rh C1 162.44(10)
C11 Rh S 158.03(8)
C15 Rh S 92.96(8)
C12 Rh S 163.56(8)
C16 Rh S 95.23(8)
C1 Rh S 81.07(6)
P S Rh 81.41(3)
C1 P C24 111.77(11)
C1 P C21 111.99(11)
C24 P C21 110.75(11)
C1 P S 104.30(8)
C24 P S 108.17(9)
C21 P S 109.58(9)
C2 N C27 119.2(2)
C2 N C28 115.5(2)
C27 N C28 110.7(2)
C7A C1 C2 102.85(19)
C7A C1 P 121.59(16)
C2 C1 P 119.35(17)
C7A C1 Rh 109.51(15)
C2 C1 Rh 112.09(15)
P C1 Rh 90.90(10)
C3 C2 N 125.6(2)
C3 C2 C1 110.1(2)
N C2 C1 124.0(2)
C2 C3 C3A 109.7(2)
C4 C3A C7A 119.9(3)
C4 C3A C3 131.1(2)
C7A C3A C3 109.0(2)
C5 C4 C3A 119.7(3)
C4 C5 C6 120.7(3)
C5 C6 C7 120.9(3)
C7A C7 C6 119.6(3)
C7 C7A C3A 119.2(2)
C7 C7A C1 132.1(2)
C3A C7A C1 108.4(2)
C12 C11 C18 125.2(2)
C12 C11 Rh 71.71(15)
C18 C11 Rh 110.17(17)
C11 C12 C13 124.5(2)
C11 C12 Rh 70.03(14)
C13 C12 Rh 113.13(19)
C12 C13 C14 112.9(2)
C15 C14 C13 114.0(2)
C16 C15 C14 124.6(3)
C16 C15 Rh 71.85(15)
C14 C15 Rh 110.49(19)
C15 C16 C17 122.6(3)
C15 C16 Rh 70.39(14)
C17 C16 Rh 112.32(18)
C16 C17 C18 112.4(2)
C11 C18 C17 113.1(2)
C23 C21 C22 112.3(2)
C23 C21 P 113.56(19)
C22 C21 P 114.26(19)
C26 C24 C25 111.3(2)
C26 C24 P 113.54(18)
C25 C24 P 113.88(18)

loop_
_geom_bond_atom_site_label_1
_geom_bond_atom_site_label_2
_geom_bond_distance
Rh C11 2.116(2)
Rh C15 2.135(2)
Rh C12 2.137(3)
Rh C16 2.153(3)
Rh C1 2.233(2)
Rh S 2.3811(7)
S P 2.0127(8)
P C1 1.783(2)
P C24 1.840(2)
P C21 1.849(2)
N C2 1.407(3)
N C27 1.445(3)
N C28 1.455(3)
C1 C7A 1.504(3)
C1 C2 1.504(3)
C2 C3 1.364(4)
C3 C3A 1.434(4)
C3A C4 1.407(4)
C3A C7A 1.411(3)
C4 C5 1.366(5)
C5 C6 1.379(5)
C6 C7 1.392(4)
C7 C7A 1.390(4)
C11 C12 1.394(4)
C11 C18 1.512(4)
C12 C13 1.518(4)
C13 C14 1.524(5)
C14 C15 1.508(4)
C15 C16 1.388(4)
C16 C17 1.513(4)
C17 C18 1.522(4)
C21 C23 1.522(4)
C21 C22 1.525(4)
C24 C26 1.522(4)
C24 C25 1.528(4)

loop_
_geom_torsion_atom_site_label_1
_geom_torsion_atom_site_label_2
_geom_torsion_atom_site_label_3
_geom_torsion_atom_site_label_4
_geom_torsion
C11 Rh S P -91.07(18)
C15 Rh S P 149.77(8)
C12 Rh S P 78.7(3)
C16 Rh S P -172.44(8)
C1 Rh S P -9.75(6)
Rh S P C1 12.48(8)
Rh S P C24 -106.63(9)
Rh S P C21 132.54(9)
C24 P C1 C7A -10.2(2)
C21 P C1 C7A 114.7(2)
S P C1 C7A -126.87(18)
C24 P C1 C2 -140.42(18)
C21 P C1 C2 -15.5(2)
S P C1 C2 102.94(18)
C24 P C1 Rh 103.46(10)
C21 P C1 Rh -131.60(10)
S P C1 Rh -13.18(8)
C11 Rh C1 C7A -66.75(16)
C15 Rh C1 C7A 60.1(3)
C12 Rh C1 C7A -28.34(17)
C16 Rh C1 C7A -145.9(3)
S Rh C1 C7A 135.05(15)
C11 Rh C1 C2 46.73(18)
C15 Rh C1 C2 173.6(2)
C12 Rh C1 C2 85.14(18)
C16 Rh C1 C2 -32.4(4)
S Rh C1 C2 -111.47(17)
C11 Rh C1 P 169.10(10)
C15 Rh C1 P -64.0(3)
C12 Rh C1 P -152.50(10)
C16 Rh C1 P 89.9(3)
S Rh C1 P 10.89(7)
C27 N C2 C3 125.5(3)
C28 N C2 C3 -10.1(4)
C27 N C2 C1 -60.7(3)
C28 N C2 C1 163.8(2)
C7A C1 C2 C3 1.3(3)
P C1 C2 C3 139.41(19)
Rh C1 C2 C3 -116.25(19)
C7A C1 C2 N -173.4(2)
P C1 C2 N -35.3(3)
Rh C1 C2 N 69.1(3)
N C2 C3 C3A 174.3(2)
C1 C2 C3 C3A -0.3(3)
C2 C3 C3A C4 177.1(3)
C2 C3 C3A C7A -1.0(3)
C7A C3A C4 C5 -1.1(4)
C3 C3A C4 C5 -179.0(3)
C3A C4 C5 C6 2.2(4)
C4 C5 C6 C7 -0.2(5)
C5 C6 C7 C7A -3.0(4)
C6 C7 C7A C3A 4.1(4)
C6 C7 C7A C1 177.0(3)
C4 C3A C7A C7 -2.1(4)
C3 C3A C7A C7 176.2(2)
C4 C3A C7A C1 -176.5(2)
C3 C3A C7A C1 1.8(3)
C2 C1 C7A C7 -175.3(3)
P C1 C7A C7 47.8(4)
Rh C1 C7A C7 -56.0(3)
C2 C1 C7A C3A -1.8(2)
P C1 C7A C3A -138.76(18)
Rh C1 C7A C3A 117.50(18)
C15 Rh C11 C12 -66.28(17)
C16 Rh C11 C12 -100.69(16)
C1 Rh C11 C12 96.73(15)
S Rh C11 C12 175.37(14)
C15 Rh C11 C18 55.5(2)
C12 Rh C11 C18 121.7(2)
C16 Rh C11 C18 21.05(19)
C1 Rh C11 C18 -141.53(18)
S Rh C11 C18 -62.9(3)
C18 C11 C12 C13 2.7(4)
Rh C11 C12 C13 104.9(3)
C18 C11 C12 Rh -102.2(2)
C15 Rh C12 C11 113.59(16)
C16 Rh C12 C11 76.63(16)
C1 Rh C12 C11 -87.85(15)
S Rh C12 C11 -173.87(19)
C11 Rh C12 C13 -120.0(3)
C15 Rh C12 C13 -6.4(2)
C16 Rh C12 C13 -43.4(2)
C1 Rh C12 C13 152.2(2)
S Rh C12 C13 66.1(3)
C11 C12 C13 C14 -89.5(3)
Rh C12 C13 C14 -8.5(3)
C12 C13 C14 C15 26.1(4)
C13 C14 C15 C16 50.7(4)
C13 C14 C15 Rh -30.8(3)
C11 Rh C15 C16 -66.02(18)
C12 Rh C15 C16 -100.96(17)
C1 Rh C15 C16 167.5(2)
S Rh C15 C16 94.73(16)
C11 Rh C15 C14 55.0(2)
C12 Rh C15 C14 20.0(2)
C16 Rh C15 C14 121.0(3)
C1 Rh C15 C14 -71.5(3)
S Rh C15 C14 -144.3(2)
C14 C15 C16 C17 1.7(4)
Rh C15 C16 C17 104.5(2)
C14 C15 C16 Rh -102.8(3)
C11 Rh C16 C15 113.87(18)
C12 Rh C16 C15 76.39(17)
C1 Rh C16 C15 -164.9(3)
S Rh C16 C15 -88.07(16)
C11 Rh C16 C17 -4.3(2)
C15 Rh C16 C17 -118.2(3)
C12 Rh C16 C17 -41.8(2)
C1 Rh C16 C17 76.8(4)
S Rh C16 C17 153.7(2)
C15 C16 C17 C18 -93.7(3)
Rh C16 C17 C18 -13.3(3)
C12 C11 C18 C17 46.5(4)
Rh C11 C18 C17 -34.9(3)
C16 C17 C18 C11 31.8(4)
C1 P C21 C23 176.1(2)
C24 P C21 C23 -58.4(2)
S P C21 C23 60.8(2)
C1 P C21 C22 -53.3(2)
C24 P C21 C22 72.2(2)
S P C21 C22 -168.59(17)
C1 P C24 C26 -157.76(18)
C21 P C24 C26 76.6(2)
S P C24 C26 -43.5(2)
C1 P C24 C25 73.4(2)
C21 P C24 C25 -52.2(2)
S P C24 C25 -172.29(17)
